data_2210490
loop_
_publ_author_name
'Yu, Li'
'Bi, Dong-Qin'
'Wang, Jing-Ping'

_publ_section_title
;
 A new hybrid Keggin-type molybdophosphate:
 (H~2~phen)[Cu(phen)~2~][PMo~12~O~40~]
;
_journal_coeditor_code BC3014
_journal_issue 10
_journal_name_full 'Acta Crystallographica Section E'
_journal_page_first m2570
_journal_page_last m2572
_journal_paper_doi 10.1107/S1600536806036506
_journal_volume 62
_journal_year 2006
_chemical_formula_iupac '(C12 H10 N2) [Cu (C12 H8 N2)2] '[P Mo12 O40]''
_chemical_formula_moiety 'C12 H10 N2 2+, C24 H16 Cu1 N4 +, P Mo12 O40 3-'
_chemical_formula_sum 'C36 H26 Cu Mo12 N6 O40 P'
_chemical_formula_weight 2428.42
_chemical_name_systematic
;
1,10-phenanthrolinium
bis(1,10-phenanthroline)copper(I) dodecamolybdophosphate,
(C~12~H~10~N~2~)[Cu(C~12~H~8~N~2~)~2~][PMo~12~O~40~]
;
_space_group_IT_number 19
_symmetry_cell_setting orthorhombic
_symmetry_space_group_name_Hall 'P 2ac 2ab'
_symmetry_space_group_name_H-M 'P 21 21 21'
_atom_sites_solution_hydrogens geom
_atom_sites_solution_primary direct
_atom_sites_solution_secondary difmap
_audit_creation_method SHELXL-97
_cell_angle_alpha 90.00
_cell_angle_beta 90.00
_cell_angle_gamma 90.00
_cell_formula_units_Z 4
_cell_length_a 12.2382(15)
_cell_length_b 21.031(3)
_cell_length_c 22.140(3)
_cell_measurement_reflns_used 250
_cell_measurement_temperature 293(2)
_cell_measurement_theta_max 25
_cell_measurement_theta_min 2.5
_cell_volume 5698.4(13)
_computing_cell_refinement R-AXIS
_computing_data_collection 'R-AXIS '[reference?]''
_computing_data_reduction R-AXIS
_computing_molecular_graphics 'TEXSAN (Molecular Structure Corporation, 1999)'
_computing_publication_material TEXSAN
_computing_structure_refinement 'SHELXL97 (Sheldrick, 1997)'
_computing_structure_solution 'SHELXS97 (Sheldrick, 1997)'
_diffrn_ambient_temperature 293(2)
_diffrn_measured_fraction_theta_full 0.999
_diffrn_measured_fraction_theta_max 0.999
_diffrn_measurement_device_type 'Rigaku R-AXIS RAPID image plate'
_diffrn_measurement_method 'oscillation frames'
_diffrn_radiation_monochromator graphite
_diffrn_radiation_source 'fine-focus sealed tube'
_diffrn_radiation_type MoK\a
_diffrn_radiation_wavelength 0.71073
_diffrn_reflns_av_R_equivalents 0.0336
_diffrn_reflns_av_sigmaI/netI 0.0403
_diffrn_reflns_limit_h_max 14
_diffrn_reflns_limit_h_min -14
_diffrn_reflns_limit_k_max 24
_diffrn_reflns_limit_k_min -25
_diffrn_reflns_limit_l_max 26
_diffrn_reflns_limit_l_min -19
_diffrn_reflns_number 29691
_diffrn_reflns_theta_full 25.00
_diffrn_reflns_theta_max 25.00
_diffrn_reflns_theta_min 2.08
_diffrn_standards_decay_% 0
_diffrn_standards_interval_count 0
_diffrn_standards_interval_time 0
_diffrn_standards_number 0
_exptl_absorpt_coefficient_mu 3.049
_exptl_absorpt_correction_T_max 0.6252
_exptl_absorpt_correction_T_min 0.5045
_exptl_absorpt_correction_type empirical
_exptl_absorpt_process_details '[reference?]'
_exptl_crystal_colour blue
_exptl_crystal_density_diffrn 2.831
_exptl_crystal_density_method 'not measured'
_exptl_crystal_description block
_exptl_crystal_F_000 4608
_exptl_crystal_size_max 0.26
_exptl_crystal_size_mid 0.18
_exptl_crystal_size_min 0.17
_refine_diff_density_max 0.431
_refine_diff_density_min -0.447
_refine_ls_abs_structure_details 'Flack (1983), 4446 Friedel pairs'
_refine_ls_abs_structure_Flack -0.043(16)
_refine_ls_extinction_method none
_refine_ls_goodness_of_fit_ref 1.037
_refine_ls_hydrogen_treatment constr
_refine_ls_matrix_type full
_refine_ls_number_parameters 865
_refine_ls_number_reflns 10001
_refine_ls_number_restraints 0
_refine_ls_restrained_S_all 1.037
_refine_ls_R_factor_all 0.0308
_refine_ls_R_factor_gt 0.0259
_refine_ls_shift/su_max 0.003
_refine_ls_shift/su_mean 0.000
_refine_ls_structure_factor_coef Fsqd
_refine_ls_weighting_details 'calc w=1/[\s^2^(Fo^2^)+(0.016P)^2^+0.1397P] where P=(Fo^2^+2Fc^2^)/3'
_refine_ls_weighting_scheme calc
_refine_ls_wR_factor_gt 0.0457
_refine_ls_wR_factor_ref 0.0473
_reflns_number_gt 9169
_reflns_number_total 10001
_reflns_threshold_expression I>2\s(I)
_cod_data_source_file bc3014.cif
_cod_data_source_block I
_cod_depositor_comments
;
The following automatic conversions were performed:
'_geom_bond_publ_flag' value 'Yes' changed to 'yes' according to
'/home/saulius/struct/CIF-dictionaries/cif_core.dic' dictionary named
'cif_core.dic' version 2.4.1 from 2010-06-29 (80
times).

'_geom_angle_publ_flag' value 'Yes' changed to 'yes' according to
'/home/saulius/struct/CIF-dictionaries/cif_core.dic' dictionary named
'cif_core.dic' version 2.4.1 from 2010-06-29 (12 times).

Automatic conversion script
Id: cif_fix_enum 1527 2010-12-29 10:47:43Z saulius 

The following automatic conversions were performed:

'_geom_bond_publ_flag' value 'Yes' changed to 'yes' according to
/home/saulius/struct/CIF-dictionaries/cif_core.dic dictionary named
'cif_core.dic' version 2.4.1 from 2010-06-29 (80
times).

'_geom_angle_publ_flag' value 'Yes' changed to 'yes'
according to /home/saulius/struct/CIF-dictionaries/cif_core.dic
dictionary named 'cif_core.dic' version 2.4.1 from 2010-06-29 (12
times).

Automatic conversion script
Id: cif_fix_values 1715 2011-07-08 13:25:40Z adriana 
;
_cod_original_cell_volume 5698.4(12)
_cod_database_code 2210490
_cod_database_fobs_code 2210490

loop_
_symmetry_equiv_pos_as_xyz
'x, y, z'
'-x+1/2, -y, z+1/2'
'-x, y+1/2, -z+1/2'
'x+1/2, -y+1/2, -z'

loop_
_atom_site_type_symbol
_atom_site_label
_atom_site_fract_x
_atom_site_fract_y
_atom_site_fract_z
_atom_site_U_iso_or_equiv
_atom_site_adp_type
_atom_site_calc_flag
_atom_site_refinement_flags
_atom_site_occupancy
Cu Cu 3.00421(5) -1.27940(3) 0.29435(3) 0.03534(15) Uani d . 1
P P 2.17223(9) -0.98497(5) 0.43902(5) 0.0182(2) Uani d . 1
Mo Mo1 2.45478(3) -0.940319(18) 0.44332(2) 0.03347(11) Uani d . 1
Mo Mo2 2.38665(3) -1.097819(17) 0.449965(18) 0.02582(10) Uani d . 1
Mo Mo3 2.35842(3) -1.016435(19) 0.317785(18) 0.02861(10) Uani d . 1
Mo Mo4 2.23166(3) -0.819620(17) 0.439392(18) 0.02639(10) Uani d . 1
Mo Mo5 2.14669(3) -0.889653(16) 0.309133(16) 0.02040(9) Uani d . 1
Mo Mo6 1.96522(3) -0.865099(16) 0.424115(18) 0.02479(10) Uani d . 1
Mo Mo7 2.06291(3) -1.057690(17) 0.307341(17) 0.02602(10) Uani d . 1
Mo Mo8 1.89448(3) -1.036646(17) 0.427822(19) 0.02755(10) Uani d . 1
Mo Mo9 2.09684(3) -1.147834(16) 0.433393(19) 0.02799(10) Uani d . 1
Mo Mo10 2.00140(3) -0.956485(18) 0.565129(17) 0.02806(10) Uani d . 1
Mo Mo11 2.19335(3) -1.072635(17) 0.576321(18) 0.02722(10) Uani d . 1
Mo Mo12 2.27404(3) -0.918090(18) 0.576035(18) 0.03093(10) Uani d . 1
O O1 2.5767(3) -0.90728(15) 0.45507(16) 0.0479(10) Uani d . 1
O O2 2.4661(2) -1.16141(13) 0.46176(14) 0.0375(9) Uani d . 1
O O3 2.4209(3) -1.02668(15) 0.25167(13) 0.0404(9) Uani d . 1
O O4 2.2793(3) -0.74587(13) 0.44890(14) 0.0370(9) Uani d . 1
O O5 2.1332(2) -0.85724(14) 0.23992(12) 0.0295(8) Uani d . 1
O O6 1.8548(2) -0.81790(13) 0.42771(13) 0.0326(8) Uani d . 1
O O7 2.0307(3) -1.08120(14) 0.23781(13) 0.0357(9) Uani d . 1
O O8 1.7591(2) -1.04733(13) 0.43217(14) 0.0367(8) Uani d . 1
O O9 2.0863(2) -1.22657(13) 0.44186(14) 0.0362(8) Uani d . 1
O O10 1.8996(3) -0.94122(15) 0.61445(13) 0.0409(9) Uani d . 1
O O11 2.2139(3) -1.12662(13) 0.63070(13) 0.0358(9) Uani d . 1
O O12 2.3335(3) -0.87416(15) 0.62993(14) 0.0460(10) Uani d . 1
O O13 2.2205(2) -1.05562(12) 0.30457(13) 0.0278(8) Uani d . 1
O O14 2.0702(2) -0.96850(12) 0.29891(13) 0.0270(8) Uani d . 1
O O15 2.4850(2) -1.02955(13) 0.46082(13) 0.0289(8) Uani d . 1
O O16 2.1200(2) -0.91180(13) 0.60147(12) 0.0284(8) Uani d . 1
O O17 2.3643(2) -0.86936(12) 0.42580(13) 0.0305(8) Uani d . 1
O O18 2.2739(2) -1.00052(13) 0.60840(13) 0.0291(8) Uani d . 1
O O19 2.0637(2) -1.03344(13) 0.60120(13) 0.0272(8) Uani d . 1
O O20 2.2351(2) -0.85313(13) 0.51750(13) 0.0289(8) Uani d . 1
O O21 2.3911(2) -0.93694(13) 0.52343(13) 0.0312(8) Uani d . 1
O O22 2.1183(2) -1.12023(12) 0.51621(13) 0.0269(8) Uani d . 1
O O23 1.9309(2) -1.01282(12) 0.50900(13) 0.0262(8) Uani d . 1
O O24 2.2739(2) -0.93672(13) 0.30496(12) 0.0265(7) Uani d . 1
O O25 2.4602(2) -0.96157(13) 0.35969(13) 0.0285(8) Uani d . 1
O O26 2.3217(2) -1.08688(13) 0.52473(12) 0.0281(8) Uani d . 1
O O27 2.0078(2) -0.85731(12) 0.34322(12) 0.0254(7) Uani d . 1
O O28 2.4096(2) -1.08516(12) 0.36235(12) 0.0276(8) Uani d . 1
O O29 1.9835(2) -0.89292(12) 0.50796(12) 0.0265(8) Uani d . 1
O O30 1.9469(2) -1.12019(12) 0.44229(13) 0.0280(8) Uani d . 1
O O31 2.0774(2) -1.13832(12) 0.34915(13) 0.0256(8) Uani d . 1
O O32 2.0795(2) -0.80380(12) 0.44391(13) 0.0281(8) Uani d . 1
O O33 2.2152(2) -0.82284(12) 0.35228(13) 0.0258(8) Uani d . 1
O O34 1.9079(2) -0.94660(12) 0.41142(12) 0.0267(8) Uani d . 1
O O35 2.2499(2) -1.13751(12) 0.42520(13) 0.0273(7) Uani d . 1
O O36 1.9218(2) -1.05146(13) 0.34333(12) 0.0262(8) Uani d . 1
O O37 2.2897(2) -1.00233(11) 0.42104(12) 0.0210(7) Uani d . 1
O O38 2.0925(2) -1.03425(11) 0.41351(12) 0.0197(7) Uani d . 1
O O39 2.1435(2) -0.91919(12) 0.41367(11) 0.0194(7) Uani d . 1
O O40 2.1637(2) -0.98390(12) 0.50808(12) 0.0219(7) Uani d . 1
N N1 3.0648(3) -1.34874(17) 0.34370(16) 0.0329(10) Uani d . 1
N N2 3.1627(3) -1.25617(17) 0.28393(16) 0.0308(10) Uani d . 1
N N3 2.9340(3) -1.22176(16) 0.23642(15) 0.0255(9) Uani d . 1
N N4 2.8824(3) -1.25104(16) 0.35003(16) 0.0281(10) Uani d . 1
N N5 2.6490(3) -0.79569(17) 0.37181(17) 0.0358(11) Uani d . 1
N N6 2.7532(3) -0.88604(17) 0.30869(17) 0.0357(10) Uani d . 1
C C1 3.0172(4) -1.3987(2) 0.3673(2) 0.0474(15) Uani d . 1
H H1A 2.9454 -1.4075 0.3563 0.057 Uiso calc R 1
C C2 3.0690(4) -1.4396(2) 0.4084(2) 0.0503(16) Uani d . 1
H H2A 3.0339 -1.4757 0.4230 0.060 Uiso calc R 1
C C3 3.1711(5) -1.4249(2) 0.4259(2) 0.0521(16) Uani d . 1
H H3A 3.2052 -1.4501 0.4548 0.063 Uiso calc R 1
C C4 3.2274(4) -1.3731(2) 0.4020(2) 0.0445(15) Uani d . 1
C C5 3.1701(4) -1.3369(2) 0.3587(2) 0.0319(13) Uani d . 1
C C6 3.3354(5) -1.3533(3) 0.4160(2) 0.0549(17) Uani d . 1
H H6B 3.3734 -1.3755 0.4456 0.066 Uiso calc R 1
C C7 3.3852(4) -1.3048(2) 0.3891(2) 0.0498(16) Uani d . 1
H H7A 3.4554 -1.2933 0.4009 0.060 Uiso calc R 1
C C8 3.3305(4) -1.2699(2) 0.3416(2) 0.0392(14) Uani d . 1
C C9 3.2230(4) -1.28607(19) 0.3282(2) 0.0281(12) Uani d . 1
C C10 3.3777(4) -1.2214(2) 0.3072(2) 0.0444(14) Uani d . 1
H H10A 3.4494 -1.2090 0.3146 0.053 Uiso calc R 1
C C11 3.3194(4) -1.1920(2) 0.2628(2) 0.0456(15) Uani d . 1
H H11A 3.3512 -1.1603 0.2395 0.055 Uiso calc R 1
C C12 3.2117(4) -1.2102(2) 0.2530(2) 0.0365(14) Uani d . 1
H H12A 3.1720 -1.1891 0.2233 0.044 Uiso calc R 1
C C13 2.9577(4) -1.21043(19) 0.1789(2) 0.0340(13) Uani d . 1
H H13A 3.0178 -1.2307 0.1618 0.041 Uiso calc R 1
C C14 2.8966(4) -1.1697(2) 0.1433(2) 0.0446(15) Uani d . 1
H H14A 2.9168 -1.1619 0.1035 0.054 Uiso calc R 1
C C15 2.8068(4) -1.1412(2) 0.1669(3) 0.0487(16) Uani d . 1
H H15A 2.7647 -1.1143 0.1430 0.058 Uiso calc R 1
C C16 2.7774(4) -1.1519(2) 0.2269(3) 0.0423(15) Uani d . 1
C C17 2.8438(4) -1.1935(2) 0.2599(2) 0.0302(12) Uani d . 1
C C18 2.6852(4) -1.1246(3) 0.2563(3) 0.0555(18) Uani d . 1
H H18A 2.6397 -1.0975 0.2347 0.067 Uiso calc R 1
C C19 2.6623(4) -1.1369(2) 0.3140(3) 0.0573(18) Uani d . 1
H H19A 2.6028 -1.1170 0.3320 0.069 Uiso calc R 1
C C20 2.7265(4) -1.1796(2) 0.3487(3) 0.0431(15) Uani d . 1
C C21 2.8172(3) -1.20798(19) 0.3212(2) 0.0277(12) Uani d . 1
C C22 2.7070(4) -1.1962(2) 0.4102(3) 0.0597(18) Uani d . 1
H H22A 2.6493 -1.1777 0.4311 0.072 Uiso calc R 1
C C23 2.7725(4) -1.2388(2) 0.4379(2) 0.0473(15) Uani d . 1
H H23A 2.7597 -1.2504 0.4778 0.057 Uiso calc R 1
C C24 2.8600(4) -1.2654(2) 0.4060(2) 0.0359(13) Uani d . 1
H H24A 2.9044 -1.2947 0.4257 0.043 Uiso calc R 1
C C25 2.6015(4) -0.7496(2) 0.4044(2) 0.0506(16) Uani d . 1
H H25A 2.6377 -0.7332 0.4379 0.061 Uiso calc R 1
C C26 2.4990(4) -0.7260(2) 0.3890(3) 0.0547(17) Uani d . 1
H H26A 2.4673 -0.6933 0.4112 0.066 Uiso calc R 1
C C27 2.4461(4) -0.7517(2) 0.3407(2) 0.0457(15) Uani d . 1
H H27A 2.3772 -0.7365 0.3304 0.055 Uiso calc R 1
C C28 2.4923(4) -0.80009(19) 0.3063(2) 0.0301(12) Uani d . 1
C C29 2.5955(4) -0.8221(2) 0.3231(2) 0.0283(12) Uani d . 1
C C30 2.4403(4) -0.8299(2) 0.2567(2) 0.0387(14) Uani d . 1
H H30A 2.3718 -0.8158 0.2444 0.046 Uiso calc R 1
C C31 2.4883(4) -0.8784(2) 0.2269(2) 0.0381(13) Uani d . 1
H H31A 2.4511 -0.8981 0.1954 0.046 Uiso calc R 1
C C32 2.5949(4) -0.9001(2) 0.2427(2) 0.0310(12) Uani d . 1
C C33 2.6499(4) -0.87086(19) 0.29115(18) 0.0248(11) Uani d . 1
C C34 2.6496(4) -0.9491(2) 0.2135(2) 0.0430(14) Uani d . 1
H H34A 2.6158 -0.9711 0.1822 0.052 Uiso calc R 1
C C35 2.7532(4) -0.9649(2) 0.2311(2) 0.0465(15) Uani d . 1
H H35A 2.7908 -0.9975 0.2117 0.056 Uiso calc R 1
C C36 2.8019(4) -0.9312(2) 0.2789(2) 0.0418(14) Uani d . 1
H H36A 2.8729 -0.9419 0.2899 0.050 Uiso calc R 1

loop_
_atom_site_aniso_label
_atom_site_aniso_U_11
_atom_site_aniso_U_22
_atom_site_aniso_U_33
_atom_site_aniso_U_12
_atom_site_aniso_U_13
_atom_site_aniso_U_23
Cu 0.0301(3) 0.0417(3) 0.0342(3) 0.0143(3) 0.0053(3) 0.0114(3)
P 0.0199(5) 0.0169(5) 0.0177(6) 0.0002(4) 0.0025(5) -0.0007(5)
Mo1 0.0228(2) 0.0333(2) 0.0444(3) -0.00480(18) 0.0018(2) -0.0026(2)
Mo2 0.0228(2) 0.02527(19) 0.0294(2) 0.00775(17) 0.00704(18) 0.00474(18)
Mo3 0.0262(2) 0.0338(2) 0.0257(2) 0.00576(18) 0.00920(19) 0.00356(19)
Mo4 0.0333(2) 0.02000(18) 0.0259(2) -0.00334(17) -0.00434(19) -0.00132(18)
Mo5 0.0280(2) 0.01800(17) 0.01518(19) 0.00140(16) 0.00008(17) 0.00176(16)
Mo6 0.0242(2) 0.02280(18) 0.0274(2) 0.00612(16) 0.00109(18) 0.00331(18)
Mo7 0.0315(2) 0.02507(19) 0.0214(2) -0.00431(17) 0.00166(18) -0.00507(18)
Mo8 0.02052(19) 0.02790(19) 0.0342(2) -0.00141(17) 0.00559(19) -0.0040(2)
Mo9 0.0314(2) 0.01748(18) 0.0351(2) -0.00173(17) -0.0033(2) 0.00107(19)
Mo10 0.0312(2) 0.0325(2) 0.0204(2) 0.01307(18) 0.00774(19) 0.00223(19)
Mo11 0.0337(2) 0.02575(19) 0.0222(2) 0.00949(17) 0.00527(19) 0.00487(18)
Mo12 0.0384(2) 0.0332(2) 0.0211(2) -0.00400(19) -0.0068(2) -0.00184(19)
O1 0.0339(19) 0.048(2) 0.062(2) -0.0096(17) -0.0005(18) -0.0014(19)
O2 0.0279(18) 0.0418(18) 0.043(2) 0.0140(15) 0.0079(16) 0.0110(16)
O3 0.045(2) 0.0454(19) 0.0305(18) 0.0045(17) 0.0177(16) 0.0024(16)
O4 0.046(2) 0.0261(16) 0.0391(19) -0.0050(15) -0.0035(17) -0.0027(16)
O5 0.0425(19) 0.0278(16) 0.0181(16) 0.0016(15) 0.0018(15) -0.0018(14)
O6 0.0332(17) 0.0304(16) 0.0343(18) 0.0122(14) -0.0056(16) -0.0045(16)
O7 0.0426(19) 0.0354(17) 0.0291(17) -0.0107(16) 0.0031(16) -0.0061(15)
O8 0.0278(16) 0.0379(17) 0.044(2) -0.0034(15) 0.0061(16) -0.0043(17)
O9 0.0409(18) 0.0241(15) 0.044(2) -0.0019(14) -0.0034(17) 0.0001(16)
O10 0.0443(19) 0.0497(19) 0.0286(18) 0.0187(17) 0.0150(16) 0.0014(17)
O11 0.0428(19) 0.0332(17) 0.0313(18) 0.0140(15) 0.0057(16) 0.0098(16)
O12 0.056(2) 0.048(2) 0.0339(19) -0.0036(18) -0.0119(18) -0.0060(18)
O13 0.0261(16) 0.0281(15) 0.0293(17) -0.0002(14) 0.0059(15) -0.0019(15)
O14 0.0277(17) 0.0247(15) 0.0286(17) 0.0003(13) 0.0016(14) -0.0008(14)
O15 0.0202(16) 0.0322(16) 0.0342(18) 0.0046(14) 0.0044(14) 0.0032(15)
O16 0.0346(18) 0.0272(15) 0.0235(16) 0.0053(14) 0.0001(14) -0.0043(14)
O17 0.0319(17) 0.0270(15) 0.0328(18) -0.0029(14) -0.0026(15) 0.0021(15)
O18 0.0319(17) 0.0320(16) 0.0234(16) 0.0059(14) -0.0031(15) 0.0018(15)
O19 0.0272(17) 0.0276(15) 0.0270(16) 0.0056(14) 0.0043(14) 0.0054(14)
O20 0.0333(18) 0.0274(15) 0.0259(17) 0.0058(15) -0.0002(15) -0.0014(15)
O21 0.0321(18) 0.0337(17) 0.0278(17) 0.0044(15) -0.0016(15) 0.0038(15)
O22 0.0286(17) 0.0276(16) 0.0245(16) 0.0013(14) 0.0015(14) -0.0006(14)
O23 0.0297(17) 0.0248(15) 0.0242(16) 0.0015(14) 0.0006(14) 0.0012(14)
O24 0.0246(16) 0.0304(15) 0.0245(16) 0.0002(14) 0.0041(14) 0.0040(15)
O25 0.0221(16) 0.0273(15) 0.0361(18) -0.0027(14) 0.0079(14) 0.0054(15)
O26 0.0296(17) 0.0288(16) 0.0260(17) 0.0010(14) 0.0019(14) 0.0052(14)
O27 0.0317(17) 0.0212(14) 0.0233(16) 0.0042(14) -0.0058(14) 0.0031(13)
O28 0.0273(16) 0.0265(15) 0.0291(17) 0.0063(14) 0.0066(14) 0.0026(15)
O29 0.0327(17) 0.0204(14) 0.0262(16) 0.0056(14) 0.0014(14) -0.0018(14)
O30 0.0265(16) 0.0259(15) 0.0317(17) -0.0014(13) 0.0051(15) 0.0036(15)
O31 0.0274(17) 0.0198(14) 0.0295(17) -0.0036(13) 0.0056(14) -0.0031(14)
O32 0.0302(16) 0.0261(15) 0.0280(17) -0.0041(13) -0.0027(15) -0.0019(15)
O33 0.0302(17) 0.0183(14) 0.0289(17) 0.0015(13) 0.0016(15) 0.0017(14)
O34 0.0324(17) 0.0235(15) 0.0242(16) 0.0001(14) 0.0011(14) -0.0009(14)
O35 0.0247(16) 0.0265(14) 0.0306(17) -0.0015(13) 0.0051(14) -0.0016(15)
O36 0.0276(17) 0.0260(15) 0.0251(16) -0.0006(14) 0.0024(14) -0.0032(14)
O37 0.0197(14) 0.0216(14) 0.0218(15) 0.0014(12) 0.0080(14) 0.0014(13)
O38 0.0218(15) 0.0154(13) 0.0219(16) -0.0007(12) 0.0026(13) -0.0025(13)
O39 0.0225(15) 0.0192(13) 0.0163(15) 0.0028(12) -0.0007(13) 0.0007(13)
O40 0.0273(16) 0.0222(14) 0.0163(15) 0.0021(13) 0.0030(13) 0.0008(13)
N1 0.032(2) 0.037(2) 0.030(2) 0.0112(19) 0.0023(19) 0.0103(19)
N2 0.033(2) 0.034(2) 0.025(2) 0.0141(18) 0.0087(19) 0.0005(19)
N3 0.031(2) 0.0233(19) 0.022(2) -0.0024(17) -0.0025(18) -0.0031(17)
N4 0.028(2) 0.0268(19) 0.029(2) -0.0083(17) 0.0018(18) -0.0060(18)
N5 0.042(2) 0.031(2) 0.035(2) -0.0048(19) -0.002(2) -0.0101(19)
N6 0.039(2) 0.033(2) 0.035(2) 0.0071(19) -0.009(2) -0.003(2)
C1 0.046(3) 0.053(3) 0.043(3) 0.004(3) 0.009(3) 0.017(3)
C2 0.054(4) 0.052(3) 0.044(3) 0.006(3) 0.008(3) 0.024(3)
C3 0.074(4) 0.051(3) 0.032(3) 0.015(3) -0.007(3) 0.022(3)
C4 0.052(3) 0.050(3) 0.031(3) 0.021(3) -0.013(3) 0.000(3)
C5 0.043(3) 0.034(3) 0.018(2) 0.015(2) 0.001(2) -0.004(2)
C6 0.070(4) 0.060(3) 0.035(3) 0.019(3) -0.015(3) 0.001(3)
C7 0.045(3) 0.054(3) 0.050(3) 0.011(3) -0.024(3) -0.015(3)
C8 0.037(3) 0.038(3) 0.043(3) 0.013(2) 0.000(3) -0.015(3)
C9 0.034(3) 0.024(2) 0.026(3) 0.010(2) 0.001(2) -0.011(2)
C10 0.030(3) 0.043(3) 0.059(4) 0.001(2) 0.006(3) -0.027(3)
C11 0.050(3) 0.026(3) 0.060(4) -0.002(3) 0.012(3) -0.014(3)
C12 0.042(3) 0.031(3) 0.036(3) 0.006(2) 0.006(3) 0.004(2)
C13 0.044(3) 0.023(2) 0.034(3) -0.001(2) -0.010(2) -0.005(2)
C14 0.064(4) 0.028(3) 0.042(3) -0.015(3) -0.030(3) 0.009(2)
C15 0.042(3) 0.034(3) 0.070(4) 0.005(3) -0.028(3) 0.010(3)
C16 0.034(3) 0.030(3) 0.063(4) 0.000(2) -0.022(3) -0.004(3)
C17 0.022(2) 0.022(2) 0.047(3) -0.003(2) -0.008(2) -0.008(2)
C18 0.026(3) 0.043(3) 0.097(5) 0.009(3) -0.012(3) -0.007(3)
C19 0.027(3) 0.033(3) 0.112(5) 0.015(2) 0.004(3) -0.013(4)
C20 0.029(3) 0.036(3) 0.065(4) -0.005(2) 0.001(3) -0.014(3)
C21 0.018(2) 0.022(2) 0.044(3) -0.0016(19) -0.003(2) -0.005(2)
C22 0.040(3) 0.048(3) 0.091(5) -0.008(3) 0.029(3) -0.030(3)
C23 0.042(3) 0.048(3) 0.052(3) -0.017(3) 0.036(3) -0.015(3)
C24 0.033(3) 0.033(3) 0.041(3) -0.012(2) 0.007(2) -0.003(2)
C25 0.052(3) 0.056(3) 0.044(3) -0.025(3) 0.010(3) -0.022(3)
C26 0.053(4) 0.029(3) 0.082(4) -0.008(3) 0.026(3) -0.025(3)
C27 0.040(3) 0.035(3) 0.062(4) 0.000(3) 0.009(3) 0.003(3)
C28 0.029(3) 0.024(2) 0.037(3) 0.001(2) 0.002(2) 0.005(2)
C29 0.028(2) 0.027(2) 0.030(3) -0.007(2) 0.000(2) 0.002(2)
C30 0.023(3) 0.052(3) 0.040(3) -0.001(2) -0.006(2) 0.007(3)
C31 0.041(3) 0.048(3) 0.026(3) -0.015(3) -0.012(2) -0.002(2)
C32 0.036(3) 0.030(3) 0.027(3) -0.007(2) 0.002(2) 0.003(2)
C33 0.037(3) 0.022(2) 0.015(2) -0.008(2) -0.001(2) -0.0001(19)
C34 0.053(3) 0.039(3) 0.037(3) -0.013(3) -0.001(3) -0.014(3)
C35 0.059(4) 0.033(3) 0.047(3) 0.002(3) 0.016(3) -0.006(3)
C36 0.047(3) 0.037(3) 0.042(3) 0.008(3) -0.003(3) 0.001(3)

loop_
_atom_type_symbol
_atom_type_description
_atom_type_scat_dispersion_real
_atom_type_scat_dispersion_imag
_atom_type_scat_source
C C 0.0033 0.0016 'International Tables Vol C Tables 4.2.6.8 and 6.1.1.4'
H H 0.0000 0.0000 'International Tables Vol C Tables 4.2.6.8 and 6.1.1.4'
N N 0.0061 0.0033 'International Tables Vol C Tables 4.2.6.8 and 6.1.1.4'
O O 0.0106 0.0060 'International Tables Vol C Tables 4.2.6.8 and 6.1.1.4'
P P 0.1023 0.0942 'International Tables Vol C Tables 4.2.6.8 and 6.1.1.4'
Cu Cu 0.3201 1.2651 'International Tables Vol C Tables 4.2.6.8 and 6.1.1.4'
Mo Mo -1.6832 0.6857 'International Tables Vol C Tables 4.2.6.8 and 6.1.1.4'

loop_
_geom_angle_atom_site_label_1
_geom_angle_atom_site_label_2
_geom_angle_atom_site_label_3
_geom_angle
_geom_angle_publ_flag
N3 Cu N1 170.30(15) yes
N3 Cu N2 101.36(15) yes
N1 Cu N2 83.13(15) yes
N3 Cu N4 83.90(14) yes
N1 Cu N4 99.08(15) yes
N2 Cu N4 135.06(14) yes
O38 P O40 109.53(15) yes
O38 P O39 109.23(15) yes
O40 P O39 109.64(15) yes
O38 P O37 109.88(15) yes
O40 P O37 109.02(16) yes
O39 P O37 109.53(15) yes
O1 Mo1 O17 103.08(14) ?
O1 Mo1 O25 102.60(14) ?
O17 Mo1 O25 90.35(12) ?
O1 Mo1 O21 101.65(15) ?
O17 Mo1 O21 85.62(12) ?
O25 Mo1 O21 155.70(12) ?
O1 Mo1 O15 101.54(14) ?
O17 Mo1 O15 155.12(12) ?
O25 Mo1 O15 87.75(12) ?
O21 Mo1 O15 85.98(12) ?
O1 Mo1 O37 171.82(13) ?
O17 Mo1 O37 84.08(10) ?
O25 Mo1 O37 73.07(10) ?
O21 Mo1 O37 82.67(11) ?
O15 Mo1 O37 71.65(10) ?
O2 Mo2 O26 102.09(13) ?
O2 Mo2 O15 102.53(13) ?
O26 Mo2 O15 93.76(12) ?
O2 Mo2 O35 101.57(13) ?
O26 Mo2 O35 86.34(12) ?
O15 Mo2 O35 155.32(12) ?
O2 Mo2 O28 100.26(13) ?
O26 Mo2 O28 157.12(12) ?
O15 Mo2 O28 86.11(12) ?
O35 Mo2 O28 84.45(12) ?
O2 Mo2 O37 171.68(12) ?
O26 Mo2 O37 85.58(11) ?
O15 Mo2 O37 73.45(10) ?
O35 Mo2 O37 81.96(10) ?
O28 Mo2 O37 72.43(10) ?
O3 Mo3 O28 102.20(14) ?
O3 Mo3 O13 102.49(14) ?
O28 Mo3 O13 92.49(12) ?
O3 Mo3 O25 101.71(14) ?
O28 Mo3 O25 89.57(12) ?
O13 Mo3 O25 154.68(12) ?
O3 Mo3 O24 102.84(13) ?
O28 Mo3 O24 154.93(12) ?
O13 Mo3 O24 83.20(11) ?
O25 Mo3 O24 84.31(11) ?
O3 Mo3 O37 172.65(13) ?
O28 Mo3 O37 73.43(10) ?
O13 Mo3 O37 83.78(10) ?
O25 Mo3 O37 72.65(10) ?
O24 Mo3 O37 81.54(10) ?
O4 Mo4 O20 103.04(14) ?
O4 Mo4 O32 100.00(13) ?
O20 Mo4 O32 92.28(12) ?
O4 Mo4 O33 101.18(13) ?
O20 Mo4 O33 155.43(12) ?
O32 Mo4 O33 87.51(12) ?
O4 Mo4 O17 103.07(13) ?
O20 Mo4 O17 85.51(12) ?
O32 Mo4 O17 156.73(11) ?
O33 Mo4 O17 85.10(12) ?
O4 Mo4 O39 170.89(12) ?
O20 Mo4 O39 84.36(10) ?
O32 Mo4 O39 74.13(10) ?
O33 Mo4 O39 71.95(10) ?
O17 Mo4 O39 82.61(10) ?
O5 Mo5 O24 104.70(13) ?
O5 Mo5 O33 101.64(13) ?
O24 Mo5 O33 92.85(12) ?
O5 Mo5 O14 101.22(13) ?
O24 Mo5 O14 86.69(12) ?
O33 Mo5 O14 156.46(12) ?
O5 Mo5 O27 97.10(13) ?
O24 Mo5 O27 157.90(11) ?
O33 Mo5 O27 86.15(12) ?
O14 Mo5 O27 85.57(11) ?
O5 Mo5 O39 168.91(12) ?
O24 Mo5 O39 85.59(10) ?
O33 Mo5 O39 73.30(10) ?
O14 Mo5 O39 83.21(10) ?
O27 Mo5 O39 72.96(10) ?
O6 Mo6 O27 102.59(13) ?
O6 Mo6 O34 104.26(13) ?
O27 Mo6 O34 92.35(12) ?
O6 Mo6 O32 100.12(13) ?
O27 Mo6 O32 87.56(12) ?
O34 Mo6 O32 155.02(12) ?
O6 Mo6 O29 102.92(13) ?
O27 Mo6 O29 154.23(12) ?
O34 Mo6 O29 84.93(11) ?
O32 Mo6 O29 84.42(12) ?
O6 Mo6 O39 170.87(12) ?
O27 Mo6 O39 72.83(10) ?
O34 Mo6 O39 84.01(11) ?
O32 Mo6 O39 72.09(10) ?
O29 Mo6 O39 81.40(10) ?
O7 Mo7 O14 102.41(13) ?
O7 Mo7 O36 101.09(14) ?
O14 Mo7 O36 90.89(12) ?
O7 Mo7 O13 102.36(14) ?
O14 Mo7 O13 85.84(11) ?
O36 Mo7 O13 156.48(12) ?
O7 Mo7 O31 101.73(13) ?
O14 Mo7 O31 155.74(12) ?
O36 Mo7 O31 86.75(12) ?
O13 Mo7 O31 86.78(12) ?
O7 Mo7 O38 172.23(12) ?
O14 Mo7 O38 83.51(10) ?
O36 Mo7 O38 73.55(10) ?
O13 Mo7 O38 82.94(10) ?
O31 Mo7 O38 72.66(10) ?
O8 Mo8 O30 101.56(13) ?
O8 Mo8 O23 102.20(14) ?
O30 Mo8 O23 90.29(12) ?
O8 Mo8 O36 101.87(14) ?
O30 Mo8 O36 87.46(12) ?
O23 Mo8 O36 155.78(12) ?
O8 Mo8 O34 103.04(13) ?
O30 Mo8 O34 155.40(12) ?
O23 Mo8 O34 84.29(11) ?
O36 Mo8 O34 87.79(11) ?
O8 Mo8 O38 172.29(12) ?
O30 Mo8 O38 72.91(10) ?
O23 Mo8 O38 83.42(11) ?
O36 Mo8 O38 72.87(10) ?
O34 Mo8 O38 82.63(10) ?
O9 Mo9 O31 101.87(13) ?
O9 Mo9 O35 101.58(13) ?
O31 Mo9 O35 91.04(12) ?
O9 Mo9 O30 102.28(13) ?
O31 Mo9 O30 87.08(12) ?
O35 Mo9 O30 155.93(11) ?
O9 Mo9 O22 101.58(13) ?
O31 Mo9 O22 156.51(11) ?
O35 Mo9 O22 85.53(12) ?
O30 Mo9 O22 86.71(12) ?
O9 Mo9 O38 173.06(12) ?
O31 Mo9 O38 73.41(10) ?
O35 Mo9 O38 83.77(10) ?
O30 Mo9 O38 72.69(10) ?
O22 Mo9 O38 83.11(10) ?
O10 Mo10 O29 102.56(14) ?
O10 Mo10 O16 101.25(14) ?
O29 Mo10 O16 91.30(12) ?
O10 Mo10 O23 101.81(14) ?
O29 Mo10 O23 87.14(12) ?
O16 Mo10 O23 156.66(12) ?
O10 Mo10 O19 100.41(13) ?
O29 Mo10 O19 156.91(12) ?
O16 Mo10 O19 86.49(12) ?
O23 Mo10 O19 85.92(11) ?
O10 Mo10 O40 170.97(13) ?
O29 Mo10 O40 84.99(11) ?
O16 Mo10 O40 73.34(11) ?
O23 Mo10 O40 83.33(11) ?
O19 Mo10 O40 72.35(10) ?
O11 Mo11 O19 102.40(13) ?
O11 Mo11 O22 102.65(13) ?
O19 Mo11 O22 91.64(12) ?
O11 Mo11 O18 100.97(13) ?
O19 Mo11 O18 88.77(12) ?
O22 Mo11 O18 155.71(12) ?
O11 Mo11 O26 101.21(13) ?
O19 Mo11 O26 156.37(12) ?
O22 Mo11 O26 84.19(12) ?
O18 Mo11 O26 85.76(12) ?
O11 Mo11 O40 172.40(12) ?
O19 Mo11 O40 73.61(11) ?
O22 Mo11 O40 84.08(10) ?
O18 Mo11 O40 72.75(10) ?
O26 Mo11 O40 82.82(10) ?
O12 Mo12 O18 103.78(14) ?
O12 Mo12 O21 103.05(15) ?
O18 Mo12 O21 92.43(12) ?
O12 Mo12 O20 101.17(14) ?
O18 Mo12 O20 154.78(12) ?
O21 Mo12 O20 85.53(12) ?
O12 Mo12 O16 100.06(14) ?
O18 Mo12 O16 87.24(12) ?
O21 Mo12 O16 156.27(12) ?
O20 Mo12 O16 84.78(12) ?
O12 Mo12 O40 171.20(13) ?
O18 Mo12 O40 73.26(11) ?
O21 Mo12 O40 85.46(11) ?
O20 Mo12 O40 81.52(10) ?
O16 Mo12 O40 71.72(10) ?
Mo3 O13 Mo7 153.14(16) ?
Mo7 O14 Mo5 150.54(16) ?
Mo2 O15 Mo1 125.78(15) ?
Mo10 O16 Mo12 125.04(14) ?
Mo1 O17 Mo4 150.88(16) ?
Mo12 O18 Mo11 125.61(15) ?
Mo11 O19 Mo10 125.04(15) ?
Mo4 O20 Mo12 152.70(16) ?
Mo12 O21 Mo1 151.29(17) ?
Mo11 O22 Mo9 152.12(16) ?
Mo8 O23 Mo10 150.62(16) ?
Mo5 O24 Mo3 151.93(16) ?
Mo1 O25 Mo3 125.68(14) ?
Mo2 O26 Mo11 151.92(16) ?
Mo6 O27 Mo5 125.00(14) ?
Mo3 O28 Mo2 125.28(14) ?
Mo10 O29 Mo6 151.12(15) ?
Mo8 O30 Mo9 125.54(14) ?
Mo9 O31 Mo7 125.08(14) ?
Mo4 O32 Mo6 125.20(14) ?
Mo5 O33 Mo4 124.95(14) ?
Mo6 O34 Mo8 154.01(16) ?
Mo9 O35 Mo2 150.59(16) ?
Mo7 O36 Mo8 125.04(15) ?
P O37 Mo2 126.00(14) ?
P O37 Mo3 126.22(15) ?
Mo2 O37 Mo3 88.75(8) ?
P O37 Mo1 126.31(14) ?
Mo2 O37 Mo1 89.10(9) ?
Mo3 O37 Mo1 88.26(8) ?
P O38 Mo7 126.12(14) ?
P O38 Mo9 125.79(15) ?
Mo7 O38 Mo9 88.80(8) ?
P O38 Mo8 126.70(14) ?
Mo7 O38 Mo8 88.47(9) ?
Mo9 O38 Mo8 88.73(8) ?
P O39 Mo5 125.69(14) ?
P O39 Mo4 126.24(14) ?
Mo5 O39 Mo4 89.75(8) ?
P O39 Mo6 125.69(15) ?
Mo5 O39 Mo6 89.17(8) ?
Mo4 O39 Mo6 88.47(8) ?
P O40 Mo10 125.41(15) ?
P O40 Mo11 126.81(15) ?
Mo10 O40 Mo11 88.92(9) ?
P O40 Mo12 125.68(15) ?
Mo10 O40 Mo12 89.84(9) ?
Mo11 O40 Mo12 88.26(9) ?
C1 N1 C5 118.2(4) ?
C1 N1 Cu 130.4(3) ?
C5 N1 Cu 111.0(3) ?
C12 N2 C9 117.2(4) ?
C12 N2 Cu 132.1(3) ?
C9 N2 Cu 108.9(3) ?
C13 N3 C17 117.8(4) ?
C13 N3 Cu 130.0(3) ?
C17 N3 Cu 112.1(3) ?
C24 N4 C21 118.4(4) ?
C24 N4 Cu 131.7(3) ?
C21 N4 Cu 109.9(3) ?
C25 N5 C29 120.4(4) ?
C36 N6 C33 116.9(4) ?
N1 C1 C2 123.3(5) ?
N1 C1 H1A 118.3 ?
C2 C1 H1A 118.3 ?
C3 C2 C1 117.7(5) ?
C3 C2 H2A 121.1 ?
C1 C2 H2A 121.1 ?
C2 C3 C4 122.1(5) ?
C2 C3 H3A 119.0 ?
C4 C3 H3A 119.0 ?
C3 C4 C5 115.7(5) ?
C3 C4 C6 127.5(5) ?
C5 C4 C6 116.9(5) ?
N1 C5 C4 122.7(4) ?
N1 C5 C9 117.1(4) ?
C4 C5 C9 120.2(5) ?
C7 C6 C4 123.7(5) ?
C7 C6 H6B 118.1 ?
C4 C6 H6B 118.1 ?
C6 C7 C8 120.2(5) ?
C6 C7 H7A 119.9 ?
C8 C7 H7A 119.9 ?
C9 C8 C10 116.9(4) ?
C9 C8 C7 117.9(5) ?
C10 C8 C7 125.2(5) ?
N2 C9 C8 123.1(4) ?
N2 C9 C5 115.9(4) ?
C8 C9 C5 120.9(4) ?
C11 C10 C8 120.5(5) ?
C11 C10 H10A 119.7 ?
C8 C10 H10A 119.7 ?
C10 C11 C12 119.1(5) ?
C10 C11 H11A 120.5 ?
C12 C11 H11A 120.5 ?
N2 C12 C11 123.1(5) ?
N2 C12 H12A 118.4 ?
C11 C12 H12A 118.4 ?
N3 C13 C14 122.7(5) ?
N3 C13 H13A 118.7 ?
C14 C13 H13A 118.7 ?
C15 C14 C13 119.5(5) ?
C15 C14 H14A 120.3 ?
C13 C14 H14A 120.3 ?
C14 C15 C16 120.3(5) ?
C14 C15 H15A 119.8 ?
C16 C15 H15A 119.8 ?
C15 C16 C17 116.6(5) ?
C15 C16 C18 125.1(5) ?
C17 C16 C18 118.3(5) ?
N3 C17 C16 123.1(4) ?
N3 C17 C21 117.1(4) ?
C16 C17 C21 119.8(4) ?
C19 C18 C16 121.8(5) ?
C19 C18 H18A 119.1 ?
C16 C18 H18A 119.1 ?
C18 C19 C20 121.7(5) ?
C18 C19 H19A 119.2 ?
C20 C19 H19A 119.2 ?
C21 C20 C19 118.2(5) ?
C21 C20 C22 116.4(5) ?
C19 C20 C22 125.4(5) ?
N4 C21 C20 122.8(4) ?
N4 C21 C17 116.9(4) ?
C20 C21 C17 120.3(4) ?
C23 C22 C20 119.8(5) ?
C23 C22 H22A 120.1 ?
C20 C22 H22A 120.1 ?
C22 C23 C24 119.3(5) ?
C22 C23 H23A 120.3 ?
C24 C23 H23A 120.3 ?
N4 C24 C23 123.2(5) ?
N4 C24 H24A 118.4 ?
C23 C24 H24A 118.4 ?
N5 C25 C26 121.1(5) ?
N5 C25 H25A 119.4 ?
C26 C25 H25A 119.4 ?
C27 C26 C25 118.6(5) ?
C27 C26 H26A 120.7 ?
C25 C26 H26A 120.7 ?
C26 C27 C28 121.8(5) ?
C26 C27 H27A 119.1 ?
C28 C27 H27A 119.1 ?
C27 C28 C29 117.6(4) ?
C27 C28 C30 124.5(4) ?
C29 C28 C30 117.8(4) ?
N5 C29 C28 120.3(4) ?
N5 C29 C33 117.5(4) ?
C28 C29 C33 122.2(4) ?
C31 C30 C28 121.2(5) ?
C31 C30 H30A 119.4 ?
C28 C30 H30A 119.4 ?
C30 C31 C32 121.4(4) ?
C30 C31 H31A 119.3 ?
C32 C31 H31A 119.3 ?
C34 C32 C33 116.7(4) ?
C34 C32 C31 124.3(4) ?
C33 C32 C31 119.0(4) ?
N6 C33 C32 124.0(4) ?
N6 C33 C29 117.7(4) ?
C32 C33 C29 118.3(4) ?
C35 C34 C32 119.7(5) ?
C35 C34 H34A 120.1 ?
C32 C34 H34A 120.1 ?
C34 C35 C36 119.0(5) ?
C34 C35 H35A 120.5 ?
C36 C35 H35A 120.5 ?
N6 C36 C35 123.7(5) ?
N6 C36 H36A 118.1 ?
C35 C36 H36A 118.1 ?

loop_
_geom_bond_atom_site_label_1
_geom_bond_atom_site_label_2
_geom_bond_distance
_geom_bond_publ_flag
Cu N3 1.963(3) yes
Cu N1 1.968(4) yes
Cu N2 2.014(4) yes
Cu N4 2.024(4) yes
P O38 1.531(3) yes
P O40 1.533(3) yes
P O39 1.534(3) yes
P O37 1.536(3) yes
Mo1 O1 1.667(3) yes
Mo1 O17 1.898(3) yes
Mo1 O25 1.906(3) yes
Mo1 O21 1.939(3) yes
Mo1 O15 1.952(3) yes
Mo1 O37 2.454(3) yes
Mo2 O2 1.674(3) yes
Mo2 O26 1.851(3) yes
Mo2 O15 1.889(3) yes
Mo2 O35 1.949(3) yes
Mo2 O28 1.978(3) yes
Mo2 O37 2.419(3) yes
Mo3 O3 1.665(3) yes
Mo3 O28 1.859(3) yes
Mo3 O13 1.901(3) yes
Mo3 O25 1.935(3) yes
Mo3 O24 1.990(3) yes
Mo3 O37 2.454(3) yes
Mo4 O4 1.670(3) yes
Mo4 O20 1.868(3) yes
Mo4 O32 1.894(3) yes
Mo4 O33 1.940(3) yes
Mo4 O17 1.955(3) yes
Mo4 O39 2.424(3) yes
Mo5 O5 1.685(3) yes
Mo5 O24 1.847(3) yes
Mo5 O33 1.895(3) yes
Mo5 O14 1.918(3) yes
Mo5 O27 1.980(3) yes
Mo5 O39 2.397(3) yes
Mo6 O6 1.679(3) yes
Mo6 O27 1.873(3) yes
Mo6 O34 1.873(3) yes
Mo6 O32 1.952(3) yes
Mo6 O29 1.959(3) yes
Mo6 O39 2.471(3) yes
Mo7 O7 1.664(3) yes
Mo7 O14 1.887(3) yes
Mo7 O36 1.907(3) yes
Mo7 O13 1.930(3) yes
Mo7 O31 1.940(3) yes
Mo7 O38 2.429(3) yes
Mo8 O8 1.675(3) yes
Mo8 O30 1.897(3) yes
Mo8 O23 1.918(3) yes
Mo8 O36 1.926(3) yes
Mo8 O34 1.935(3) yes
Mo8 O38 2.445(3) yes
Mo9 O9 1.671(3) yes
Mo9 O31 1.891(3) yes
Mo9 O35 1.895(3) yes
Mo9 O30 1.935(3) yes
Mo9 O22 1.941(3) yes
Mo9 O38 2.430(2) yes
Mo10 O10 1.687(3) yes
Mo10 O29 1.854(3) yes
Mo10 O16 1.907(3) yes
Mo10 O23 1.921(3) yes
Mo10 O19 1.959(3) yes
Mo10 O40 2.423(3) yes
Mo11 O11 1.674(3) yes
Mo11 O19 1.871(3) yes
Mo11 O22 1.902(3) yes
Mo11 O18 1.943(3) yes
Mo11 O26 1.965(3) yes
Mo11 O40 2.428(3) yes
Mo12 O12 1.675(3) yes
Mo12 O18 1.876(3) yes
Mo12 O21 1.888(3) yes
Mo12 O20 1.942(3) yes
Mo12 O16 1.972(3) yes
Mo12 O40 2.450(3) yes
N1 C1 1.311(6) ?
N1 C5 1.353(6) ?
N2 C12 1.328(5) ?
N2 C9 1.378(5) ?
N3 C13 1.327(5) ?
N3 C17 1.357(5) ?
N4 C24 1.305(5) ?
N4 C21 1.366(5) ?
N5 C25 1.341(6) ?
N5 C29 1.378(5) ?
N6 C36 1.302(6) ?
N6 C33 1.361(5) ?
C1 C2 1.402(7) ?
C1 H1A 0.9300 ?
C2 C3 1.344(7) ?
C2 H2A 0.9300 ?
C3 C4 1.392(7) ?
C3 H3A 0.9300 ?
C4 C5 1.412(6) ?
C4 C6 1.420(7) ?
C5 C9 1.420(6) ?
C6 C7 1.327(7) ?
C6 H6B 0.9300 ?
C7 C8 1.447(7) ?
C7 H7A 0.9300 ?
C8 C9 1.392(6) ?
C8 C10 1.398(7) ?
C10 C11 1.362(7) ?
C10 H10A 0.9300 ?
C11 C12 1.390(7) ?
C11 H11A 0.9300 ?
C12 H12A 0.9300 ?
C13 C14 1.384(6) ?
C13 H13A 0.9300 ?
C14 C15 1.356(7) ?
C14 H14A 0.9300 ?
C15 C16 1.394(8) ?
C15 H15A 0.9300 ?
C16 C17 1.399(6) ?
C16 C18 1.424(7) ?
C17 C21 1.428(6) ?
C18 C19 1.334(8) ?
C18 H18A 0.9300 ?
C19 C20 1.419(7) ?
C19 H19A 0.9300 ?
C20 C21 1.400(6) ?
C20 C22 1.424(8) ?
C22 C23 1.351(7) ?
C22 H22A 0.9300 ?
C23 C24 1.399(6) ?
C23 H23A 0.9300 ?
C24 H24A 0.9300 ?
C25 C26 1.392(7) ?
C25 H25A 0.9300 ?
C26 C27 1.362(7) ?
C26 H26A 0.9300 ?
C27 C28 1.391(6) ?
C27 H27A 0.9300 ?
C28 C29 1.397(6) ?
C28 C30 1.415(6) ?
C29 C33 1.412(6) ?
C30 C31 1.349(6) ?
C30 H30A 0.9300 ?
C31 C32 1.425(7) ?
C31 H31A 0.9300 ?
C32 C34 1.389(6) ?
C32 C33 1.407(6) ?
C34 C35 1.367(7) ?
C34 H34A 0.9300 ?
C35 C36 1.407(7) ?
C35 H35A 0.9300 ?
C36 H36A 0.9300 ?
